data_7222729
loop_
_publ_author_name
'Klepp, K.O.'
'Harringer, N.A.'
'Kolb, A.'

_publ_section_title
;
 K1.10 Zr2 Se6, Rb0.86 Zr2 Se6 and Cs0.80 Zr2 Se6. The first intercalation
 compounds of zirconium triselenide
;
_journal_name_full
;
Zeitschrift fuer Naturforschung, Teil B. Anorganische Chemie, Organische 
Chemie (42,1987-)
;
_journal_page_first 1265
_journal_page_last 1269
_journal_volume 57
_journal_year 2002
_chemical_formula_sum 'Cs0.8 Se6 Zr2'
_chemical_name_systematic 'Cs0.8 (Zr2 Se6)'
_space_group_IT_number 36
_symmetry_space_group_name_Hall 'C 2c -2'
_symmetry_space_group_name_H-M 'C m c 21'
_cell_angle_alpha 90
_cell_angle_beta 90
_cell_angle_gamma 90
_cell_formula_units_Z 2
_cell_length_a 3.747
_cell_length_b 24.102
_cell_length_c 5.332
_cell_volume 481.534
_citation_journal_id_ASTM ZNBSEN
_cod_data_source_file Klepp_ZNBSEN_2002_787.cif
_cod_data_source_block Cs0.8Se6Zr2
_cod_original_cell_volume 481.5339
_cod_database_code 7222729

loop_
_symmetry_equiv_pos_as_xyz
x,y,z
-x,-y,z+1/2
-x,y,z
x,-y,z+1/2
x+1/2,y+1/2,z
-x+1/2,-y+1/2,z+1/2
-x+1/2,y+1/2,z
x+1/2,-y+1/2,z+1/2

loop_
_atom_site_label
_atom_site_type_symbol
_atom_site_fract_x
_atom_site_fract_y
_atom_site_fract_z
_atom_site_occupancy
_atom_site_U_iso_or_equiv
Cs1 Cs+1 0.5 0.5017 0.228 0.4 0.0
Se3 Se-1 0 0.3775 0.4416 1 0.0
Se1 Se-2 0 0.23045 0.1986 1 0.0
Se2 Se-1 0.5 0.1225 0.4592 1 0.0
Zr1 Zr+4 0.5 0.31249 0.208 1 0.0
